data_1554727
loop_
_publ_author_name
'Hu, Hui-Juan'
'Chen, Peng'
'Ao, Yu-Fei'
'Wang, Qi-Qiang'
'Wang, De-Xian'
'Wang, Mei-Xiang'

_publ_section_title
;
 Highly efficient biocatalytic desymmetrization of meso carbocyclic
 1,3-dicarboxamides: a versatile route for enantiopure 1,3-disubstituted
 cyclohexanes and cyclopentanes
;
_journal_issue 6
_journal_name_full 'Organic Chemistry Frontiers'
_journal_page_first 808
_journal_paper_doi 10.1039/C9QO00069K
_journal_volume 6
_journal_year 2019
_chemical_absolute_configuration ad
_chemical_formula_moiety 'C15 H18 Br N O4'
_chemical_formula_sum 'C15 H18 Br N O4'
_chemical_formula_weight 356.21
_space_group_crystal_system orthorhombic
_space_group_IT_number 19
_space_group_name_Hall 'P 2ac 2ab'
_space_group_name_H-M_alt 'P 21 21 21'
_atom_sites_solution_hydrogens geom
_atom_sites_solution_primary dual
_audit_creation_date 2017-01-06
_audit_creation_method
;
Olex2 1.2
(compiled 2016.11.30 svn.r3356 for OlexSys, GUI svn.r5269)
;
_audit_update_record
;
2018-11-19 deposited with the CCDC.
2019-02-04 downloaded from the CCDC.
;
_cell_angle_alpha 90
_cell_angle_beta 90
_cell_angle_gamma 90
_cell_formula_units_Z 4
_cell_length_a 5.0429(10)
_cell_length_b 11.880(2)
_cell_length_c 25.830(5)
_cell_measurement_reflns_used 5251
_cell_measurement_temperature 173.1500
_cell_measurement_theta_max 27.4672
_cell_measurement_theta_min 1.5767
_cell_volume 1547.5(5)
_computing_cell_refinement 'CrystalClear (Rigaku Inc., 2007)'
_computing_data_collection 'CrystalClear (Rigaku Inc., 2007)'
_computing_data_reduction 'CrystalClear (Rigaku Inc., 2007)'
_computing_molecular_graphics 'Olex2 (Dolomanov et al., 2009)'
_computing_publication_material 'CIFTAB (Sheldrick, 2013)'
_computing_structure_refinement 'SHELXL (Sheldrick, 2014)'
_computing_structure_solution
;
'SHELXT (Sheldrick, 2014)'
;
_diffrn_ambient_temperature 173.1500
_diffrn_detector_area_resol_mean 28.5714
_diffrn_measured_fraction_theta_full 99.0000
_diffrn_measured_fraction_theta_max 27.4672
_diffrn_measurement_details
;
scan:
	Number of images: 360
	           Slice: -110.0000 - 70.0000
	     Image width: 0.5000
	        Exp time: 8.0000
	   Rotation axis: Omega
	           Omega: 0.0000
	             Chi: 45.0000
	             Phi: 270.0000
	             XTD: 44.9102
	          2theta: -19.9443
scan:
	Number of images: 240
	           Slice: -80.0000 - 40.0000
	     Image width: 0.5000
	        Exp time: 8.0000
	   Rotation axis: Omega
	           Omega: 0.0000
	             Chi: 45.0000
	             Phi: 0.0000
	             XTD: 44.9102
	          2theta: -19.9443
;
_diffrn_measurement_device
;
Saturn724+ (2x2 bin mode)
;
_diffrn_measurement_device_details
;
AFC10: Fixed Chi 2 circle
;
_diffrn_measurement_device_type 'MM007-HF CCD(Saturn 724+)'
_diffrn_measurement_method '\w scans at fixed \c = 45\%'
_diffrn_orient_matrix_type d*Trek
_diffrn_orient_matrix_UB_11 0.1940
_diffrn_orient_matrix_UB_12 0.0137
_diffrn_orient_matrix_UB_13 -0.0385
_diffrn_orient_matrix_UB_21 0.0164
_diffrn_orient_matrix_UB_22 -0.0002
_diffrn_orient_matrix_UB_23 0.0826
_diffrn_orient_matrix_UB_31 0.0026
_diffrn_orient_matrix_UB_32 -0.0386
_diffrn_orient_matrix_UB_33 -0.0006
_diffrn_radiation_detector CCD
_diffrn_radiation_monochromator Confocal
_diffrn_radiation_type MoK\a
_diffrn_radiation_wavelength 0.710747
_diffrn_reflns_av_R_equivalents 0.0362
_diffrn_reflns_av_unetI/netI 0.0331
_diffrn_reflns_Laue_measured_fraction_full 0.988
_diffrn_reflns_Laue_measured_fraction_max 0.988
_diffrn_reflns_limit_h_max 6
_diffrn_reflns_limit_h_min -5
_diffrn_reflns_limit_k_max 14
_diffrn_reflns_limit_k_min -15
_diffrn_reflns_limit_l_max 33
_diffrn_reflns_limit_l_min -31
_diffrn_reflns_number 10042
_diffrn_reflns_point_group_measured_fraction_full 0.981
_diffrn_reflns_point_group_measured_fraction_max 0.975
_diffrn_reflns_theta_full 25.242
_diffrn_reflns_theta_max 27.466
_diffrn_reflns_theta_min 1.577
_diffrn_source 'Rotating Anode'
_diffrn_source_current 24.0000
_diffrn_source_power 1.2000
_diffrn_source_voltage 50.0000
_exptl_absorpt_coefficient_mu 2.671
_exptl_absorpt_correction_T_max 1.0000
_exptl_absorpt_correction_T_min 0.63799
_exptl_absorpt_correction_type multi-scan
_exptl_absorpt_process_details 'CrystalClear (Rigaku Inc., 2007)'
_exptl_crystal_colour Colorless
_exptl_crystal_density_diffrn 1.529
_exptl_crystal_description Rod
_exptl_crystal_F_000 728
_exptl_crystal_size_max 0.477
_exptl_crystal_size_mid 0.088
_exptl_crystal_size_min 0.077
_refine_diff_density_max 0.338
_refine_diff_density_min -0.244
_refine_diff_density_rms 0.047
_refine_ls_abs_structure_details
;
 Flack x determined using 1279 quotients [(I+)-(I-)]/[(I+)+(I-)]
 (Parsons, Flack and Wagner, Acta Cryst. B69 (2013) 249-259).
;
_refine_ls_abs_structure_Flack 0.016(5)
_refine_ls_extinction_method none
_refine_ls_goodness_of_fit_ref 1.066
_refine_ls_hydrogen_treatment constr
_refine_ls_matrix_type full
_refine_ls_number_parameters 191
_refine_ls_number_reflns 3470
_refine_ls_number_restraints 0
_refine_ls_restrained_S_all 1.066
_refine_ls_R_factor_all 0.0274
_refine_ls_R_factor_gt 0.0260
_refine_ls_shift/su_max 0.001
_refine_ls_shift/su_mean 0.000
_refine_ls_structure_factor_coef Fsqd
_refine_ls_weighting_details 'w=1/[\s^2^(Fo^2^)+(0.0207P)^2^+0.4293P] where P=(Fo^2^+2Fc^2^)/3'
_refine_ls_weighting_scheme calc
_refine_ls_wR_factor_gt 0.0573
_refine_ls_wR_factor_ref 0.0583
_reflns_Friedel_coverage 0.676
_reflns_Friedel_fraction_full 0.970
_reflns_Friedel_fraction_max 0.956
_reflns_number_gt 3356
_reflns_number_total 3470
_reflns_threshold_expression 'I > 2\s(I)'
_cod_data_source_file c9qo00069k2.cif
_cod_data_source_block mx5495
_cod_depositor_comments
;
The following automatic conversions were performed:

data item '_exptl_absorpt_correction_type' value 'Multi-scan' was
changed to 'multi-scan' in accordance with the
/home/saulius/struct/COD-crude-data/automatic-downloads/DataCite-retrospective/RSC/depositions/lib/dictionaries/cif_core.dic
dictionary named 'cif_core.dic' version 2.4.2 last updated on
2011-04-26.

Automatic conversion script
Id: cif_fix_values 6909 2019-04-08 15:41:33Z antanas 
;
_cod_database_code 1554727
_shelx_space_group_comment
;
The symmetry employed for this shelxl refinement is uniquely defined
by the following loop, which should always be used as a source of
symmetry information in preference to the above space-group names.
They are only intended as comments.
;
_diffrn_number_total 2099
_olex2_refinement_description
;
1. Fixed Uiso
 At 1.2 times of:
  All C(H) groups, All C(H,H) groups, All N(H,H) groups
 At 1.5 times of:
  All O(H) groups
2.a Ternary CH refined with riding coordinates:
 C1(H1C), C2(H2), C3(H3)
2.b Secondary CH2 refined with riding coordinates:
 C4(H4A,H4B), C5(H5A,H5B), C6(H6A,H6B), C9(H9A,H9B)
2.c Aromatic/amide H refined with riding coordinates:
 C11(H11), C12(H12), C13(H13), C14(H14)
2.d X=CH2 refined with riding coordinates:
 N1(H1A,H1B)
2.e Idealised tetrahedral OH refined as rotating group:
 O1(H1)
;
_shelx_shelxl_version_number 2014/7
_olex2_submission_special_instructions 'No special instructions were received'

loop_
_space_group_symop_operation_xyz
'x, y, z'
'-x+1/2, -y, z+1/2'
'-x, y+1/2, -z+1/2'
'x+1/2, -y+1/2, -z'

loop_
_atom_site_label
_atom_site_type_symbol
_atom_site_fract_x
_atom_site_fract_y
_atom_site_fract_z
_atom_site_U_iso_or_equiv
_atom_site_adp_type
_atom_site_occupancy
_atom_site_site_symmetry_order
_atom_site_calc_flag
_atom_site_refinement_flags_posn
Br1 Br 0.18447(7) 0.52669(3) 0.47691(2) 0.03675(10) Uani 1 1 d .
O1 O 0.2107(5) 0.19653(15) 0.26793(7) 0.0288(4) Uani 1 1 d .
H1 H 0.1270 0.2544 0.2623 0.043 Uiso 1 1 calc GR
O2 O -0.0335(4) -0.07468(16) 0.26522(7) 0.0254(4) Uani 1 1 d .
O3 O -0.1887(4) 0.34152(15) 0.35421(8) 0.0283(4) Uani 1 1 d .
O4 O 0.2162(4) 0.41965(14) 0.35718(7) 0.0236(4) Uani 1 1 d .
N1 N 0.3999(5) -0.0699(2) 0.24484(9) 0.0276(5) Uani 1 1 d .
H1A H 0.3769 -0.1127 0.2184 0.033 Uiso 1 1 calc R
H1B H 0.5558 -0.0454 0.2522 0.033 Uiso 1 1 calc R
C1 C 0.2552(5) 0.0325(2) 0.32067(9) 0.0186(5) Uani 1 1 d .
H1C H 0.4474 0.0440 0.3226 0.022 Uiso 1 1 calc R
C2 C 0.1216(5) 0.1476(2) 0.31508(9) 0.0193(5) Uani 1 1 d .
H2 H -0.0712 0.1375 0.3137 0.023 Uiso 1 1 calc R
C3 C 0.1929(6) 0.22152(19) 0.36174(9) 0.0199(5) Uani 1 1 d .
H3 H 0.3845 0.2353 0.3616 0.024 Uiso 1 1 calc R
C4 C 0.1157(6) 0.1654(2) 0.41311(10) 0.0267(6) Uani 1 1 d .
H4A H 0.1756 0.2118 0.4417 0.032 Uiso 1 1 calc R
H4B H -0.0758 0.1593 0.4152 0.032 Uiso 1 1 calc R
C5 C 0.2387(6) 0.0487(2) 0.41753(10) 0.0287(7) Uani 1 1 d .
H5A H 0.1772 0.0127 0.4490 0.034 Uiso 1 1 calc R
H5B H 0.4301 0.0554 0.4195 0.034 Uiso 1 1 calc R
C6 C 0.1641(6) -0.0236(2) 0.37101(9) 0.0239(5) Uani 1 1 d .
H6A H -0.0266 -0.0341 0.3702 0.029 Uiso 1 1 calc R
H6B H 0.2465 -0.0970 0.3742 0.029 Uiso 1 1 calc R
C7 C 0.1958(5) -0.04169(19) 0.27410(9) 0.0197(5) Uani 1 1 d .
C8 C 0.0497(5) 0.3327(2) 0.35728(9) 0.0197(5) Uani 1 1 d .
C9 C 0.0980(5) 0.5319(2) 0.35578(10) 0.0243(5) Uani 1 1 d .
H9A H -0.0589 0.5347 0.3775 0.029 Uiso 1 1 calc R
H9B H 0.0482 0.5517 0.3207 0.029 Uiso 1 1 calc R
C10 C 0.3048(6) 0.61043(19) 0.37561(9) 0.0211(5) Uani 1 1 d .
C11 C 0.4504(6) 0.6780(2) 0.34155(10) 0.0239(6) Uani 1 1 d .
H11 H 0.4139 0.6749 0.3063 0.029 Uiso 1 1 calc R
C12 C 0.6468(6) 0.7490(2) 0.35912(10) 0.0259(6) Uani 1 1 d .
H12 H 0.7422 0.7927 0.3358 0.031 Uiso 1 1 calc R
C13 C 0.7023(7) 0.7554(2) 0.41153(11) 0.0284(6) Uani 1 1 d .
H13 H 0.8338 0.8039 0.4234 0.034 Uiso 1 1 calc R
C14 C 0.5626(6) 0.6898(2) 0.44634(10) 0.0277(6) Uani 1 1 d .
H14 H 0.5991 0.6938 0.4816 0.033 Uiso 1 1 calc R
C15 C 0.3680(6) 0.6180(2) 0.42803(10) 0.0239(6) Uani 1 1 d .

loop_
_atom_site_aniso_label
_atom_site_aniso_U_11
_atom_site_aniso_U_22
_atom_site_aniso_U_33
_atom_site_aniso_U_23
_atom_site_aniso_U_13
_atom_site_aniso_U_12
Br1 0.04182(19) 0.03954(16) 0.02888(14) 0.00687(12) 0.00503(13) -0.01175(15)
O1 0.0408(13) 0.0215(9) 0.0242(9) 0.0064(7) 0.0080(9) 0.0057(9)
O2 0.0179(10) 0.0267(10) 0.0315(10) -0.0051(8) -0.0015(8) -0.0024(8)
O3 0.0188(10) 0.0242(9) 0.0418(11) 0.0024(8) -0.0021(10) -0.0015(9)
O4 0.0192(10) 0.0152(8) 0.0363(10) -0.0043(7) 0.0010(8) -0.0005(8)
N1 0.0165(11) 0.0315(13) 0.0348(13) -0.0104(10) -0.0004(10) -0.0015(10)
C1 0.0139(13) 0.0179(11) 0.0241(11) 0.0004(9) -0.0014(8) -0.0023(10)
C2 0.0176(13) 0.0187(11) 0.0216(11) 0.0021(9) 0.0016(9) -0.0013(10)
C3 0.0172(12) 0.0173(11) 0.0252(11) -0.0004(9) -0.0007(11) -0.0014(11)
C4 0.0328(18) 0.0245(13) 0.0228(12) -0.0014(10) -0.0021(11) 0.0007(12)
C5 0.0317(17) 0.0290(14) 0.0253(12) 0.0071(10) -0.0031(11) 0.0009(12)
C6 0.0254(13) 0.0190(11) 0.0274(12) 0.0046(10) 0.0006(11) -0.0003(13)
C7 0.0173(11) 0.0166(11) 0.0252(11) 0.0019(9) -0.0028(10) 0.0006(11)
C8 0.0195(14) 0.0197(12) 0.0199(12) -0.0001(9) 0.0009(10) -0.0036(11)
C9 0.0260(14) 0.0170(12) 0.0300(13) -0.0030(11) -0.0019(10) 0.0032(11)
C10 0.0235(13) 0.0133(11) 0.0266(12) -0.0027(9) 0.0024(12) 0.0039(12)
C11 0.0301(15) 0.0187(13) 0.0228(12) -0.0018(10) 0.0026(12) 0.0011(11)
C12 0.0291(16) 0.0193(12) 0.0294(13) 0.0008(10) 0.0072(12) 0.0004(12)
C13 0.0273(15) 0.0229(13) 0.0351(14) -0.0058(10) -0.0007(13) -0.0058(13)
C14 0.0317(16) 0.0287(15) 0.0226(13) -0.0016(10) -0.0021(12) -0.0013(13)
C15 0.0273(16) 0.0194(12) 0.0251(12) 0.0021(9) 0.0042(11) -0.0008(11)

loop_
_atom_type_symbol
_atom_type_description
_atom_type_scat_dispersion_real
_atom_type_scat_dispersion_imag
_atom_type_scat_source
C C 0.0033 0.0016 'International Tables Vol C Tables 4.2.6.8 and 6.1.1.4'
H H 0.0000 0.0000 'International Tables Vol C Tables 4.2.6.8 and 6.1.1.4'
Br Br -0.2901 2.4595 'International Tables Vol C Tables 4.2.6.8 and 6.1.1.4'
N N 0.0061 0.0033 'International Tables Vol C Tables 4.2.6.8 and 6.1.1.4'
O O 0.0106 0.0060 'International Tables Vol C Tables 4.2.6.8 and 6.1.1.4'

loop_
_geom_angle_atom_site_label_1
_geom_angle_atom_site_label_2
_geom_angle_atom_site_label_3
_geom_angle
C2 O1 H1 109.5
C8 O4 C9 116.8(2)
H1A N1 H1B 120.0
C7 N1 H1A 120.0
C7 N1 H1B 120.0
C2 C1 H1C 108.4
C2 C1 C6 109.7(2)
C6 C1 H1C 108.4
C7 C1 H1C 108.4
C7 C1 C2 110.86(19)
C7 C1 C6 111.1(2)
O1 C2 C1 107.9(2)
O1 C2 H2 109.4
O1 C2 C3 111.4(2)
C1 C2 H2 109.4
C1 C2 C3 109.5(2)
C3 C2 H2 109.4
C2 C3 H3 109.0
C2 C3 C4 111.8(2)
C4 C3 H3 109.0
C8 C3 C2 109.2(2)
C8 C3 H3 109.0
C8 C3 C4 108.9(2)
C3 C4 H4A 109.5
C3 C4 H4B 109.5
H4A C4 H4B 108.0
C5 C4 C3 110.9(2)
C5 C4 H4A 109.5
C5 C4 H4B 109.5
C4 C5 H5A 109.5
C4 C5 H5B 109.5
C4 C5 C6 110.7(2)
H5A C5 H5B 108.1
C6 C5 H5A 109.5
C6 C5 H5B 109.5
C1 C6 H6A 109.5
C1 C6 H6B 109.5
C5 C6 C1 110.5(2)
C5 C6 H6A 109.5
C5 C6 H6B 109.5
H6A C6 H6B 108.1
O2 C7 N1 122.7(2)
O2 C7 C1 120.8(2)
N1 C7 C1 116.5(2)
O3 C8 O4 124.0(2)
O3 C8 C3 123.8(2)
O4 C8 C3 112.2(2)
O4 C9 H9A 110.5
O4 C9 H9B 110.5
O4 C9 C10 106.1(2)
H9A C9 H9B 108.7
C10 C9 H9A 110.5
C10 C9 H9B 110.5
C11 C10 C9 120.7(2)
C15 C10 C9 122.3(2)
C15 C10 C11 117.0(3)
C10 C11 H11 119.3
C12 C11 C10 121.4(3)
C12 C11 H11 119.3
C11 C12 H12 120.0
C11 C12 C13 120.0(3)
C13 C12 H12 120.0
C12 C13 H13 119.9
C14 C13 C12 120.1(3)
C14 C13 H13 119.9
C13 C14 H14 120.4
C13 C14 C15 119.1(2)
C15 C14 H14 120.4
C10 C15 Br1 119.7(2)
C14 C15 Br1 118.0(2)
C14 C15 C10 122.3(3)

loop_
_geom_bond_atom_site_label_1
_geom_bond_atom_site_label_2
_geom_bond_distance
Br1 C15 1.905(3)
O1 H1 0.8200
O1 C2 1.422(3)
O2 C7 1.243(3)
O3 C8 1.209(3)
O4 C8 1.332(3)
O4 C9 1.461(3)
N1 H1A 0.8600
N1 H1B 0.8600
N1 C7 1.320(3)
C1 H1C 0.9800
C1 C2 1.531(3)
C1 C6 1.532(3)
C1 C7 1.521(3)
C2 H2 0.9800
C2 C3 1.534(3)
C3 H3 0.9800
C3 C4 1.535(3)
C3 C8 1.509(4)
C4 H4A 0.9700
C4 H4B 0.9700
C4 C5 1.523(4)
C5 H5A 0.9700
C5 H5B 0.9700
C5 C6 1.524(4)
C6 H6A 0.9700
C6 H6B 0.9700
C9 H9A 0.9700
C9 H9B 0.9700
C9 C10 1.490(4)
C10 C11 1.399(4)
C10 C15 1.394(4)
C11 H11 0.9300
C11 C12 1.378(4)
C12 H12 0.9300
C12 C13 1.385(4)
C13 H13 0.9300
C13 C14 1.383(4)
C14 H14 0.9300
C14 C15 1.383(4)

loop_
_geom_hbond_atom_site_label_D
_geom_hbond_atom_site_label_H
_geom_hbond_atom_site_label_A
_geom_hbond_distance_DH
_geom_hbond_distance_HA
_geom_hbond_distance_DA
_geom_hbond_angle_DHA
_geom_hbond_site_symmetry_A
O1 H1 O2 0.82 2.20 2.987(3) 160.2 3
N1 H1A O3 0.86 2.17 2.965(3) 153.3 3_545
N1 H1B O2 0.86 2.13 2.906(3) 150.5 1_655

loop_
_geom_torsion_atom_site_label_1
_geom_torsion_atom_site_label_2
_geom_torsion_atom_site_label_3
_geom_torsion_atom_site_label_4
_geom_torsion
O1 C2 C3 C4 -175.8(2)
O1 C2 C3 C8 63.6(3)
O4 C9 C10 C11 102.8(3)
O4 C9 C10 C15 -75.3(3)
C1 C2 C3 C4 -56.6(3)
C1 C2 C3 C8 -177.2(2)
C2 C1 C6 C5 -60.2(3)
C2 C1 C7 O2 -65.9(3)
C2 C1 C7 N1 115.2(2)
C2 C3 C4 C5 54.9(3)
C2 C3 C8 O3 57.8(3)
C2 C3 C8 O4 -122.3(2)
C3 C4 C5 C6 -55.1(3)
C4 C3 C8 O3 -64.5(3)
C4 C3 C8 O4 115.4(2)
C4 C5 C6 C1 58.2(3)
C6 C1 C2 O1 -179.9(2)
C6 C1 C2 C3 58.8(3)
C6 C1 C7 O2 56.3(3)
C6 C1 C7 N1 -122.5(2)
C7 C1 C2 O1 -56.8(3)
C7 C1 C2 C3 -178.1(2)
C7 C1 C6 C5 176.9(2)
C8 O4 C9 C10 159.2(2)
C8 C3 C4 C5 175.6(2)
C9 O4 C8 O3 3.1(4)
C9 O4 C8 C3 -176.8(2)
C9 C10 C11 C12 -178.4(3)
C9 C10 C15 Br1 -0.6(4)
C9 C10 C15 C14 179.0(3)
C10 C11 C12 C13 -0.5(4)
C11 C10 C15 Br1 -178.7(2)
C11 C10 C15 C14 0.9(4)
C11 C12 C13 C14 0.6(4)
C12 C13 C14 C15 0.1(4)
C13 C14 C15 Br1 178.8(2)
C13 C14 C15 C10 -0.9(4)
C15 C10 C11 C12 -0.2(4)
